data_4315775
loop_
_publ_author_name
'C\'esar A. Masitas'
'Mark S. Mashuta'
'Craig A. Grapperhaus'

_publ_contact_author_email grapperhaus@louisville.edu
_publ_contact_author_fax '(502)852-8149 '
_publ_contact_author_phone '(502)852-5932 '
_publ_section_title
;
 Asymmetric Oxygenation of a Ruthenium Dithiolate Mimics the Mixed
 Sulfenato/Sulfinato Donor Sets of Nitrile Hydratase and Thiocyanate
 Hydrolase
;
_journal_name_full 'Inorganic Chemistry'
_journal_page_first 5344
_journal_page_last 5346
_journal_paper_doi 10.1021/ic100414c
_journal_volume 49
_journal_year 2010
_chemical_formula_moiety 'C32 H43 N2 P Ru S3'
_chemical_formula_sum 'C32 H43 N2 P Ru S3'
_chemical_formula_weight 683.90
_chemical_name_common
; 
 (N,N'-bis-(2'-methyl-2'-mercaptopropyl)-1-thia-4,7-diazacyclononane)
 (triphenylphosphine)ruthenium(II)
;
_chemical_name_systematic
; 
 (N,N'-bis-(2'-methyl-2'-mercaptopropyl)-1-thia-4,7-diazacyclononane)
 (triphenylphosphine)ruthenium(II)
;
_space_group_IT_number 14
_symmetry_cell_setting monoclinic
_symmetry_space_group_name_Hall '-P 2yn'
_symmetry_space_group_name_H-M 'P 1 21/n 1'
_atom_sites_solution_hydrogens geom
_atom_sites_solution_primary direct
_atom_sites_solution_secondary difmap
_audit_creation_method SHELXL-97
_audit_update_record
;
  Jan_22_2009 text and data added by Mark S. Mashuta
  Jan_24_2009 text and data added by Mark S. Mashuta
  Feb_22_2010 text and data added by Mark S. Mashuta
;
_cell_angle_alpha 90.00
_cell_angle_beta 95.848(6)
_cell_angle_gamma 90.00
_cell_formula_units_Z 4
_cell_length_a 11.085(4)
_cell_length_b 16.885(6)
_cell_length_c 16.110(6)
_cell_measurement_reflns_used 6525
_cell_measurement_temperature 100(2)
_cell_measurement_theta_max 28.18
_cell_measurement_theta_min 2.35
_cell_volume 2999.6(19)
_computing_cell_refinement 'SAINT 6.36 (Bruker, 2002)'
_computing_data_collection 'SMART 5.628 (Bruker, 2002)'
_computing_data_reduction 'SAINT 6.36 (Bruker, 2002)'
_computing_molecular_graphics 'SHELXTL 6.12 (Bruker, 2001)'
_computing_publication_material 'SHELXTL 6.12 (Bruker, 2001)'
_computing_structure_refinement 'SHELXL-97 (Sheldrick, 1997)'
_computing_structure_solution 'SHELXS-90 (Sheldrick, 1990)'
_diffrn_ambient_temperature 100(2)
_diffrn_measured_fraction_theta_full 0.934
_diffrn_measured_fraction_theta_max 0.934
_diffrn_measurement_device_type 'SMART APEX CCD'
_diffrn_measurement_method '\w scans'
_diffrn_radiation_monochromator graphite
_diffrn_radiation_source 'normal-focus sealed tube'
_diffrn_radiation_type MoK\a
_diffrn_radiation_wavelength 0.71073
_diffrn_reflns_av_R_equivalents 0.0319
_diffrn_reflns_av_sigmaI/netI 0.0500
_diffrn_reflns_limit_h_max 14
_diffrn_reflns_limit_h_min -14
_diffrn_reflns_limit_k_max 20
_diffrn_reflns_limit_k_min -21
_diffrn_reflns_limit_l_max 21
_diffrn_reflns_limit_l_min -20
_diffrn_reflns_number 22663
_diffrn_reflns_theta_full 28.31
_diffrn_reflns_theta_max 28.31
_diffrn_reflns_theta_min 2.21
_diffrn_standards_decay_% <0.1
_diffrn_standards_interval_count 0
_diffrn_standards_interval_time 0
_diffrn_standards_number 0
_exptl_absorpt_coefficient_mu 0.811
_exptl_absorpt_correction_T_max 0.9454
_exptl_absorpt_correction_T_min 0.8745
_exptl_absorpt_correction_type multi-scan
_exptl_absorpt_process_details
;
SADABS; Sheldrick, (1996).
;
_exptl_crystal_colour orange
_exptl_crystal_density_diffrn 1.514
_exptl_crystal_density_meas ?
_exptl_crystal_density_method 'not measured'
_exptl_crystal_description block_cut
_exptl_crystal_F_000 1424
_exptl_crystal_size_max 0.17
_exptl_crystal_size_mid 0.09
_exptl_crystal_size_min 0.07
_refine_diff_density_max 0.952
_refine_diff_density_min -0.526
_refine_diff_density_rms 0.091
_refine_ls_extinction_method none
_refine_ls_goodness_of_fit_ref 1.058
_refine_ls_hydrogen_treatment constr
_refine_ls_matrix_type full
_refine_ls_number_parameters 356
_refine_ls_number_reflns 6966
_refine_ls_number_restraints 0
_refine_ls_restrained_S_all 1.058
_refine_ls_R_factor_all 0.0490
_refine_ls_R_factor_gt 0.0336
_refine_ls_shift/su_max 0.002
_refine_ls_shift/su_mean 0.000
_refine_ls_structure_factor_coef Fsqd
_refine_ls_weighting_details 'calc w=1/[\s^2^(Fo^2^)+(0.0278P)^2^+1.3979P] where P=(Fo^2^+2Fc^2^)/3'
_refine_ls_weighting_scheme calc
_refine_ls_wR_factor_gt 0.0695
_refine_ls_wR_factor_ref 0.0738
_reflns_number_gt 5554
_reflns_number_total 6966
_reflns_threshold_expression I>2\s(I)
_cod_data_source_file ic100414c_si_002_1.cif
_cod_data_source_block 1
_cod_depositor_comments
;
The following automatic conversions were performed:

'_symmetry_cell_setting' value 'Monoclinic' changed to 'monoclinic'
according to the built-in table from CIF Core dictionary named
'cif_core.dic' version 2.4.1 from 2010-06-29.

Automatic conversion script
Id: cif_fix_values 1646 2011-03-28 12:23:43Z adriana 

The following automatic conversions were performed:

'_exptl_crystal_density_meas' value 'not measured' was changed to '?'
- the value is perceived as not measured.

Automatic conversion script
Id: cif_fix_values 3008 2015-01-20 13:52:24Z robertas 
;
_cod_original_cell_volume 2999.7(19)
_cod_database_code 4315775

loop_
_symmetry_equiv_pos_as_xyz
'x, y, z'
'-x+1/2, y+1/2, -z+1/2'
'-x, -y, -z'
'x-1/2, -y-1/2, z-1/2'

loop_
_atom_site_label
_atom_site_type_symbol
_atom_site_fract_x
_atom_site_fract_y
_atom_site_fract_z
_atom_site_U_iso_or_equiv
_atom_site_adp_type
_atom_site_occupancy
_atom_site_symmetry_multiplicity
_atom_site_calc_flag
_atom_site_refinement_flags
_atom_site_disorder_assembly
_atom_site_disorder_group
Ru1 Ru 0.760677(16) 0.459246(12) 0.740085(12) 0.01180(6) Uani 1 1 d . . .
S1 S 0.71667(5) 0.51093(4) 0.60907(4) 0.01714(14) Uani 1 1 d . . .
S3 S 0.81582(5) 0.43339(4) 0.88389(4) 0.01534(13) Uani 1 1 d . . .
S2 S 0.84783(5) 0.33921(4) 0.69222(4) 0.01717(14) Uani 1 1 d . . .
P1 P 0.57165(5) 0.40366(4) 0.73624(4) 0.01264(13) Uani 1 1 d . . .
N1 N 0.94507(17) 0.50438(12) 0.73208(12) 0.0144(4) Uani 1 1 d . . .
N2 N 0.73785(17) 0.57963(12) 0.78453(13) 0.0154(4) Uani 1 1 d . . .
C1 C 0.8695(2) 0.51441(17) 0.57797(16) 0.0216(6) Uani 1 1 d . . .
H1A H 0.8911 0.4614 0.5578 0.026 Uiso 1 1 calc R . .
H1B H 0.8715 0.5521 0.5310 0.026 Uiso 1 1 calc R . .
C2 C 0.9634(2) 0.53928(16) 0.64819(15) 0.0181(5) Uani 1 1 d . . .
H2A H 1.0446 0.5236 0.6335 0.022 Uiso 1 1 calc R . .
H2B H 0.9624 0.5977 0.6528 0.022 Uiso 1 1 calc R . .
C3 C 0.9646(2) 0.56812(15) 0.79597(16) 0.0164(5) Uani 1 1 d . . .
H3A H 1.0389 0.5981 0.7870 0.020 Uiso 1 1 calc R . .
H3B H 0.9762 0.5441 0.8523 0.020 Uiso 1 1 calc R . .
C4 C 0.8576(2) 0.62381(15) 0.79071(17) 0.0180(5) Uani 1 1 d . . .
H4A H 0.8597 0.6583 0.7412 0.022 Uiso 1 1 calc R . .
H4B H 0.8638 0.6581 0.8408 0.022 Uiso 1 1 calc R . .
C5 C 0.6522(2) 0.62362(15) 0.72399(16) 0.0195(6) Uani 1 1 d . . .
H5A H 0.6531 0.6804 0.7395 0.023 Uiso 1 1 calc R . .
H5B H 0.5690 0.6033 0.7271 0.023 Uiso 1 1 calc R . .
C6 C 0.6848(2) 0.61541(15) 0.63490(17) 0.0223(6) Uani 1 1 d . . .
H6A H 0.7571 0.6482 0.6278 0.027 Uiso 1 1 calc R . .
H6B H 0.6169 0.6354 0.5958 0.027 Uiso 1 1 calc R . .
C7 C 1.0338(2) 0.43962(15) 0.75814(15) 0.0153(5) Uani 1 1 d . . .
H7A H 1.0347 0.4323 0.8192 0.018 Uiso 1 1 calc R . .
H7B H 1.1156 0.4580 0.7474 0.018 Uiso 1 1 calc R . .
C8 C 1.0126(2) 0.35871(15) 0.71675(15) 0.0161(5) Uani 1 1 d . . .
C9 C 0.7527(2) 0.52116(16) 0.93275(16) 0.0182(6) Uani 1 1 d . . .
C10 C 0.6888(2) 0.57748(16) 0.86724(16) 0.0189(6) Uani 1 1 d . . .
H10A H 0.6022 0.5623 0.8582 0.023 Uiso 1 1 calc R . .
H10B H 0.6926 0.6318 0.8906 0.023 Uiso 1 1 calc R . .
C11 C 0.8532(2) 0.56173(17) 0.99084(16) 0.0229(6) Uani 1 1 d . . .
H11A H 0.8174 0.6034 1.0229 0.034 Uiso 1 1 calc R . .
H11B H 0.9130 0.5852 0.9574 0.034 Uiso 1 1 calc R . .
H11C H 0.8930 0.5225 1.0292 0.034 Uiso 1 1 calc R . .
C12 C 0.6571(2) 0.49235(17) 0.98798(16) 0.0233(6) Uani 1 1 d . . .
H12A H 0.6964 0.4610 1.0343 0.035 Uiso 1 1 calc R . .
H12B H 0.5972 0.4595 0.9548 0.035 Uiso 1 1 calc R . .
H12C H 0.6164 0.5381 1.0102 0.035 Uiso 1 1 calc R . .
C13 C 1.0640(2) 0.29646(16) 0.77967(17) 0.0216(6) Uani 1 1 d . . .
H13A H 1.0526 0.2436 0.7550 0.032 Uiso 1 1 calc R . .
H13B H 1.0216 0.2997 0.8301 0.032 Uiso 1 1 calc R . .
H13C H 1.1507 0.3062 0.7942 0.032 Uiso 1 1 calc R . .
C14 C 1.0787(2) 0.35006(16) 0.63871(16) 0.0216(6) Uani 1 1 d . . .
H14A H 1.1645 0.3635 0.6521 0.032 Uiso 1 1 calc R . .
H14B H 1.0424 0.3858 0.5952 0.032 Uiso 1 1 calc R . .
H14C H 1.0718 0.2953 0.6187 0.032 Uiso 1 1 calc R . .
C15 C 0.4453(2) 0.47495(14) 0.71711(15) 0.0143(5) Uani 1 1 d . . .
C16 C 0.4055(2) 0.49754(15) 0.63517(15) 0.0164(5) Uani 1 1 d . . .
H16 H 0.4337 0.4695 0.5898 0.020 Uiso 1 1 calc R . .
C17 C 0.3258(2) 0.56015(16) 0.61925(17) 0.0204(6) Uani 1 1 d . . .
H17 H 0.3008 0.5748 0.5632 0.025 Uiso 1 1 calc R . .
C18 C 0.2819(2) 0.60170(16) 0.68397(17) 0.0210(6) Uani 1 1 d . . .
H18 H 0.2282 0.6451 0.6727 0.025 Uiso 1 1 calc R . .
C19 C 0.3174(2) 0.57892(15) 0.76493(17) 0.0191(6) Uani 1 1 d . . .
H19 H 0.2863 0.6060 0.8098 0.023 Uiso 1 1 calc R . .
C20 C 0.3981(2) 0.51672(15) 0.78142(16) 0.0166(5) Uani 1 1 d . . .
H20 H 0.4219 0.5022 0.8377 0.020 Uiso 1 1 calc R . .
C21 C 0.5243(2) 0.34444(14) 0.82357(15) 0.0144(5) Uani 1 1 d . . .
C22 C 0.4056(2) 0.34269(15) 0.84522(15) 0.0170(5) Uani 1 1 d . . .
H22 H 0.3455 0.3748 0.8155 0.020 Uiso 1 1 calc R . .
C23 C 0.3741(2) 0.29482(15) 0.90947(16) 0.0191(6) Uani 1 1 d . . .
H23 H 0.2924 0.2938 0.9225 0.023 Uiso 1 1 calc R . .
C24 C 0.4599(2) 0.24858(16) 0.95470(16) 0.0197(6) Uani 1 1 d . . .
H24 H 0.4384 0.2167 0.9995 0.024 Uiso 1 1 calc R . .
C25 C 0.5785(2) 0.24948(15) 0.93337(15) 0.0183(5) Uani 1 1 d . . .
H25 H 0.6385 0.2179 0.9640 0.022 Uiso 1 1 calc R . .
C26 C 0.6103(2) 0.29600(14) 0.86799(15) 0.0148(5) Uani 1 1 d . . .
H26 H 0.6911 0.2949 0.8533 0.018 Uiso 1 1 calc R . .
C27 C 0.5250(2) 0.33313(14) 0.65000(15) 0.0142(5) Uani 1 1 d . . .
C28 C 0.4190(2) 0.28817(15) 0.65051(16) 0.0190(6) Uani 1 1 d . . .
H28 H 0.3728 0.2917 0.6969 0.023 Uiso 1 1 calc R . .
C29 C 0.3804(2) 0.23877(16) 0.58462(16) 0.0198(6) Uani 1 1 d . . .
H29 H 0.3082 0.2087 0.5863 0.024 Uiso 1 1 calc R . .
C30 C 0.4461(2) 0.23275(15) 0.51638(16) 0.0203(6) Uani 1 1 d . . .
H30 H 0.4194 0.1991 0.4709 0.024 Uiso 1 1 calc R . .
C31 C 0.5510(2) 0.27646(16) 0.51547(16) 0.0210(6) Uani 1 1 d . . .
H31 H 0.5970 0.2725 0.4690 0.025 Uiso 1 1 calc R . .
C32 C 0.5908(2) 0.32630(15) 0.58157(15) 0.0177(5) Uani 1 1 d . . .
H32 H 0.6635 0.3558 0.5798 0.021 Uiso 1 1 calc R . .

loop_
_atom_site_aniso_label
_atom_site_aniso_U_11
_atom_site_aniso_U_22
_atom_site_aniso_U_33
_atom_site_aniso_U_23
_atom_site_aniso_U_13
_atom_site_aniso_U_12
Ru1 0.01070(10) 0.01212(11) 0.01243(10) -0.00013(8) 0.00052(7) -0.00038(8)
S1 0.0147(3) 0.0211(3) 0.0156(3) 0.0033(3) 0.0014(2) -0.0005(3)
S3 0.0157(3) 0.0166(3) 0.0135(3) -0.0008(2) 0.0003(2) 0.0006(2)
S2 0.0125(3) 0.0182(3) 0.0205(3) -0.0044(3) 0.0005(2) -0.0003(2)
P1 0.0120(3) 0.0133(3) 0.0125(3) 0.0001(2) 0.0010(2) -0.0001(2)
N1 0.0125(10) 0.0160(12) 0.0148(11) 0.0009(9) 0.0016(8) -0.0014(8)
N2 0.0132(10) 0.0130(11) 0.0201(11) -0.0009(9) 0.0016(9) -0.0008(8)
C1 0.0207(13) 0.0271(15) 0.0176(14) 0.0056(11) 0.0044(11) 0.0015(11)
C2 0.0144(12) 0.0206(14) 0.0199(13) 0.0063(11) 0.0049(10) -0.0018(11)
C3 0.0140(12) 0.0154(13) 0.0195(13) -0.0022(10) -0.0001(10) -0.0036(10)
C4 0.0147(12) 0.0145(14) 0.0246(14) -0.0008(11) 0.0013(10) -0.0029(10)
C5 0.0168(12) 0.0140(14) 0.0274(15) 0.0030(11) 0.0009(11) 0.0019(10)
C6 0.0208(13) 0.0184(15) 0.0265(15) 0.0075(11) -0.0029(11) -0.0017(11)
C7 0.0109(11) 0.0186(14) 0.0163(13) 0.0012(10) 0.0012(10) -0.0001(10)
C8 0.0115(11) 0.0194(14) 0.0171(13) -0.0016(10) -0.0001(10) 0.0013(10)
C9 0.0142(12) 0.0208(15) 0.0192(14) -0.0047(11) 0.0004(10) -0.0011(10)
C10 0.0170(12) 0.0185(14) 0.0218(14) -0.0064(11) 0.0045(11) 0.0002(10)
C11 0.0208(13) 0.0280(16) 0.0198(14) -0.0089(12) 0.0003(11) 0.0011(11)
C12 0.0220(13) 0.0300(16) 0.0185(14) -0.0050(12) 0.0049(11) 0.0005(12)
C13 0.0172(13) 0.0185(15) 0.0277(15) 0.0011(11) -0.0047(11) 0.0000(11)
C14 0.0181(13) 0.0254(16) 0.0213(14) -0.0060(11) 0.0030(11) 0.0009(11)
C15 0.0110(11) 0.0149(14) 0.0169(13) 0.0005(10) 0.0015(10) -0.0018(9)
C16 0.0149(12) 0.0176(14) 0.0169(13) 0.0012(10) 0.0021(10) -0.0026(10)
C17 0.0176(12) 0.0214(15) 0.0214(14) 0.0057(11) -0.0020(11) -0.0038(11)
C18 0.0124(12) 0.0161(14) 0.0339(16) 0.0025(12) -0.0005(11) 0.0013(10)
C19 0.0159(12) 0.0165(14) 0.0255(14) -0.0027(11) 0.0051(11) -0.0021(10)
C20 0.0152(12) 0.0179(14) 0.0163(13) 0.0012(10) -0.0003(10) -0.0029(10)
C21 0.0178(12) 0.0124(13) 0.0134(12) -0.0022(10) 0.0033(10) -0.0025(10)
C22 0.0164(12) 0.0156(14) 0.0187(13) 0.0002(10) 0.0009(10) 0.0001(10)
C23 0.0183(12) 0.0211(15) 0.0189(14) -0.0022(11) 0.0071(11) -0.0021(11)
C24 0.0238(13) 0.0181(15) 0.0176(13) 0.0021(11) 0.0038(11) -0.0031(11)
C25 0.0215(13) 0.0155(14) 0.0175(13) 0.0016(10) -0.0013(11) 0.0040(11)
C26 0.0152(12) 0.0144(13) 0.0146(12) -0.0035(10) 0.0001(10) -0.0007(10)
C27 0.0138(11) 0.0119(13) 0.0161(12) 0.0005(10) -0.0030(10) 0.0019(10)
C28 0.0178(13) 0.0201(14) 0.0192(14) 0.0004(11) 0.0020(10) -0.0013(11)
C29 0.0166(12) 0.0182(14) 0.0237(14) -0.0010(11) -0.0024(11) -0.0042(11)
C30 0.0242(13) 0.0163(14) 0.0187(13) -0.0025(11) -0.0065(11) 0.0032(11)
C31 0.0243(14) 0.0244(16) 0.0142(13) -0.0031(11) 0.0014(11) 0.0028(11)
C32 0.0172(12) 0.0170(14) 0.0181(13) 0.0013(10) -0.0014(10) -0.0011(10)

loop_
_atom_type_symbol
_atom_type_description
_atom_type_scat_dispersion_real
_atom_type_scat_dispersion_imag
_atom_type_scat_source
C C 0.0033 0.0016 'International Tables Vol C Tables 4.2.6.8 and 6.1.1.4'
H H 0.0000 0.0000 'International Tables Vol C Tables 4.2.6.8 and 6.1.1.4'
N N 0.0061 0.0033 'International Tables Vol C Tables 4.2.6.8 and 6.1.1.4'
P P 0.1023 0.0942 'International Tables Vol C Tables 4.2.6.8 and 6.1.1.4'
S S 0.1246 0.1234 'International Tables Vol C Tables 4.2.6.8 and 6.1.1.4'
Ru Ru -1.2594 0.8363 'International Tables Vol C Tables 4.2.6.8 and 6.1.1.4'

loop_
_geom_angle_atom_site_label_1
_geom_angle_atom_site_label_2
_geom_angle_atom_site_label_3
_geom_angle
_geom_angle_site_symmetry_1
_geom_angle_site_symmetry_3
_geom_angle_publ_flag
N2 Ru1 N1 80.53(8) . . yes
N2 Ru1 S1 85.78(6) . . yes
N1 Ru1 S1 85.75(5) . . yes
N2 Ru1 P1 104.75(6) . . yes
N1 Ru1 P1 173.77(6) . . yes
S1 Ru1 P1 91.31(2) . . yes
N2 Ru1 S3 82.99(6) . . yes
N1 Ru1 S3 88.42(5) . . yes
S1 Ru1 S3 168.06(2) . . yes
P1 Ru1 S3 95.44(2) . . yes
N2 Ru1 S2 162.82(5) . . yes
N1 Ru1 S2 82.36(6) . . yes
S1 Ru1 S2 94.61(3) . . yes
P1 Ru1 S2 92.42(3) . . yes
S3 Ru1 S2 94.93(3) . . yes
C1 S1 C6 103.61(13) . . no
C1 S1 Ru1 98.60(9) . . no
C6 S1 Ru1 100.56(9) . . no
C9 S3 Ru1 101.36(9) . . no
C8 S2 Ru1 101.57(8) . . no
C21 P1 C15 102.12(11) . . no
C21 P1 C27 98.23(11) . . no
C15 P1 C27 98.28(11) . . no
C21 P1 Ru1 122.14(8) . . no
C15 P1 Ru1 114.40(8) . . no
C27 P1 Ru1 117.75(8) . . no
C3 N1 C7 106.72(18) . . no
C3 N1 C2 108.28(19) . . no
C7 N1 C2 113.01(19) . . no
C3 N1 Ru1 106.32(14) . . no
C7 N1 Ru1 108.53(14) . . no
C2 N1 Ru1 113.55(14) . . no
C5 N2 C10 109.36(19) . . no
C5 N2 C4 107.02(19) . . no
C10 N2 C4 110.48(19) . . no
C5 N2 Ru1 109.76(15) . . no
C10 N2 Ru1 109.66(15) . . no
C4 N2 Ru1 110.52(14) . . no
C2 C1 S1 113.08(18) . . no
C2 C1 H1A 109.0 . . no
S1 C1 H1A 109.0 . . no
C2 C1 H1B 109.0 . . no
S1 C1 H1B 109.0 . . no
H1A C1 H1B 107.8 . . no
N1 C2 C1 114.6(2) . . no
N1 C2 H2A 108.6 . . no
C1 C2 H2A 108.6 . . no
N1 C2 H2B 108.6 . . no
C1 C2 H2B 108.6 . . no
H2A C2 H2B 107.6 . . no
N1 C3 C4 110.66(19) . . no
N1 C3 H3A 109.5 . . no
C4 C3 H3A 109.5 . . no
N1 C3 H3B 109.5 . . no
C4 C3 H3B 109.5 . . no
H3A C3 H3B 108.1 . . no
C3 C4 N2 112.0(2) . . no
C3 C4 H4A 109.2 . . no
N2 C4 H4A 109.2 . . no
C3 C4 H4B 109.2 . . no
N2 C4 H4B 109.2 . . no
H4A C4 H4B 107.9 . . no
N2 C5 C6 112.1(2) . . no
N2 C5 H5A 109.2 . . no
C6 C5 H5A 109.2 . . no
N2 C5 H5B 109.2 . . no
C6 C5 H5B 109.2 . . no
H5A C5 H5B 107.9 . . no
C5 C6 S1 111.54(17) . . no
C5 C6 H6A 109.3 . . no
S1 C6 H6A 109.3 . . no
C5 C6 H6B 109.3 . . no
S1 C6 H6B 109.3 . . no
H6A C6 H6B 108.0 . . no
N1 C7 C8 117.48(19) . . no
N1 C7 H7A 107.9 . . no
C8 C7 H7A 107.9 . . no
N1 C7 H7B 107.9 . . no
C8 C7 H7B 107.9 . . no
H7A C7 H7B 107.2 . . no
C14 C8 C7 112.3(2) . . no
C14 C8 C13 107.6(2) . . no
C7 C8 C13 107.1(2) . . no
C14 C8 S2 110.63(17) . . no
C7 C8 S2 110.84(16) . . no
C13 C8 S2 108.12(17) . . no
C12 C9 C10 107.3(2) . . no
C12 C9 C11 106.8(2) . . no
C10 C9 C11 113.3(2) . . no
C12 C9 S3 107.88(18) . . no
C10 C9 S3 111.79(17) . . no
C11 C9 S3 109.50(17) . . no
N2 C10 C9 116.3(2) . . no
N2 C10 H10A 108.2 . . no
C9 C10 H10A 108.2 . . no
N2 C10 H10B 108.2 . . no
C9 C10 H10B 108.2 . . no
H10A C10 H10B 107.4 . . no
C9 C11 H11A 109.5 . . no
C9 C11 H11B 109.5 . . no
H11A C11 H11B 109.5 . . no
C9 C11 H11C 109.5 . . no
H11A C11 H11C 109.5 . . no
H11B C11 H11C 109.5 . . no
C9 C12 H12A 109.5 . . no
C9 C12 H12B 109.5 . . no
H12A C12 H12B 109.5 . . no
C9 C12 H12C 109.5 . . no
H12A C12 H12C 109.5 . . no
H12B C12 H12C 109.5 . . no
C8 C13 H13A 109.5 . . no
C8 C13 H13B 109.5 . . no
H13A C13 H13B 109.5 . . no
C8 C13 H13C 109.5 . . no
H13A C13 H13C 109.5 . . no
H13B C13 H13C 109.5 . . no
C8 C14 H14A 109.5 . . no
C8 C14 H14B 109.5 . . no
H14A C14 H14B 109.5 . . no
C8 C14 H14C 109.5 . . no
H14A C14 H14C 109.5 . . no
H14B C14 H14C 109.5 . . no
C20 C15 C16 117.1(2) . . no
C20 C15 P1 122.61(19) . . no
C16 C15 P1 119.64(18) . . no
C17 C16 C15 121.0(2) . . no
C17 C16 H16 119.5 . . no
C15 C16 H16 119.5 . . no
C16 C17 C18 120.9(2) . . no
C16 C17 H17 119.5 . . no
C18 C17 H17 119.5 . . no
C19 C18 C17 118.8(2) . . no
C19 C18 H18 120.6 . . no
C17 C18 H18 120.6 . . no
C18 C19 C20 120.6(2) . . no
C18 C19 H19 119.7 . . no
C20 C19 H19 119.7 . . no
C19 C20 C15 121.5(2) . . no
C19 C20 H20 119.3 . . no
C15 C20 H20 119.3 . . no
C22 C21 C26 118.1(2) . . no
C22 C21 P1 123.43(19) . . no
C26 C21 P1 118.37(18) . . no
C23 C22 C21 121.0(2) . . no
C23 C22 H22 119.5 . . no
C21 C22 H22 119.5 . . no
C24 C23 C22 120.8(2) . . no
C24 C23 H23 119.6 . . no
C22 C23 H23 119.6 . . no
C23 C24 C25 118.7(2) . . no
C23 C24 H24 120.6 . . no
C25 C24 H24 120.6 . . no
C26 C25 C24 120.8(2) . . no
C26 C25 H25 119.6 . . no
C24 C25 H25 119.6 . . no
C25 C26 C21 120.5(2) . . no
C25 C26 H26 119.8 . . no
C21 C26 H26 119.8 . . no
C32 C27 C28 118.0(2) . . no
C32 C27 P1 121.16(19) . . no
C28 C27 P1 120.78(19) . . no
C29 C28 C27 121.1(2) . . no
C29 C28 H28 119.4 . . no
C27 C28 H28 119.4 . . no
C30 C29 C28 120.5(2) . . no
C30 C29 H29 119.7 . . no
C28 C29 H29 119.7 . . no
C31 C30 C29 118.8(2) . . no
C31 C30 H30 120.6 . . no
C29 C30 H30 120.6 . . no
C30 C31 C32 121.1(2) . . no
C30 C31 H31 119.4 . . no
C32 C31 H31 119.4 . . no
C27 C32 C31 120.4(2) . . no
C27 C32 H32 119.8 . . no
C31 C32 H32 119.8 . . no

loop_
_geom_bond_atom_site_label_1
_geom_bond_atom_site_label_2
_geom_bond_distance
_geom_bond_site_symmetry_2
_geom_bond_publ_flag
Ru1 N2 2.178(2) . yes
Ru1 N1 2.198(2) . yes
Ru1 S1 2.2900(10) . yes
Ru1 P1 2.2911(10) . yes
Ru1 S3 2.3754(10) . yes
Ru1 S2 2.4057(9) . yes
S1 C1 1.816(3) . no
S1 C6 1.855(3) . no
S3 C9 1.849(3) . no
S2 C8 1.858(2) . no
P1 C21 1.845(3) . no
P1 C15 1.849(2) . no
P1 C27 1.863(3) . no
N1 C3 1.490(3) . no
N1 C7 1.502(3) . no
N1 C2 1.507(3) . no
N2 C5 1.488(3) . no
N2 C10 1.490(3) . no
N2 C4 1.517(3) . no
C1 C2 1.516(4) . no
C1 H1A 0.9900 . no
C1 H1B 0.9900 . no
C2 H2A 0.9900 . no
C2 H2B 0.9900 . no
C3 C4 1.510(3) . no
C3 H3A 0.9900 . no
C3 H3B 0.9900 . no
C4 H4A 0.9900 . no
C4 H4B 0.9900 . no
C5 C6 1.522(4) . no
C5 H5A 0.9900 . no
C5 H5B 0.9900 . no
C6 H6A 0.9900 . no
C6 H6B 0.9900 . no
C7 C8 1.528(3) . no
C7 H7A 0.9900 . no
C7 H7B 0.9900 . no
C8 C14 1.526(3) . no
C8 C13 1.530(3) . no
C9 C12 1.531(4) . no
C9 C10 1.539(4) . no
C9 C11 1.540(3) . no
C10 H10A 0.9900 . no
C10 H10B 0.9900 . no
C11 H11A 0.9800 . no
C11 H11B 0.9800 . no
C11 H11C 0.9800 . no
C12 H12A 0.9800 . no
C12 H12B 0.9800 . no
C12 H12C 0.9800 . no
C13 H13A 0.9800 . no
C13 H13B 0.9800 . no
C13 H13C 0.9800 . no
C14 H14A 0.9800 . no
C14 H14B 0.9800 . no
C14 H14C 0.9800 . no
C15 C20 1.398(3) . no
C15 C16 1.401(3) . no
C16 C17 1.385(4) . no
C16 H16 0.9500 . no
C17 C18 1.386(4) . no
C17 H17 0.9500 . no
C18 C19 1.378(4) . no
C18 H18 0.9500 . no
C19 C20 1.388(3) . no
C19 H19 0.9500 . no
C20 H20 0.9500 . no
C21 C22 1.395(3) . no
C21 C26 1.397(3) . no
C22 C23 1.386(3) . no
C22 H22 0.9500 . no
C23 C24 1.380(4) . no
C23 H23 0.9500 . no
C24 C25 1.393(3) . no
C24 H24 0.9500 . no
C25 C26 1.388(3) . no
C25 H25 0.9500 . no
C26 H26 0.9500 . no
C27 C32 1.387(3) . no
C27 C28 1.400(3) . no
C28 C29 1.383(4) . no
C28 H28 0.9500 . no
C29 C30 1.383(4) . no
C29 H29 0.9500 . no
C30 C31 1.379(4) . no
C30 H30 0.9500 . no
C31 C32 1.393(3) . no
C31 H31 0.9500 . no
C32 H32 0.9500 . no

loop_
_geom_torsion_atom_site_label_1
_geom_torsion_atom_site_label_2
_geom_torsion_atom_site_label_3
_geom_torsion_atom_site_label_4
_geom_torsion
_geom_torsion_site_symmetry_1
_geom_torsion_site_symmetry_2
_geom_torsion_site_symmetry_3
_geom_torsion_site_symmetry_4
_geom_torsion_publ_flag
N2 Ru1 S1 C1 102.56(11) . . . . no
N1 Ru1 S1 C1 21.76(11) . . . . no
P1 Ru1 S1 C1 -152.75(10) . . . . no
S3 Ru1 S1 C1 82.75(14) . . . . no
S2 Ru1 S1 C1 -60.21(10) . . . . no
N2 Ru1 S1 C6 -3.12(10) . . . . no
N1 Ru1 S1 C6 -83.92(10) . . . . no
P1 Ru1 S1 C6 101.57(9) . . . . no
S3 Ru1 S1 C6 -22.93(15) . . . . no
S2 Ru1 S1 C6 -165.89(8) . . . . no
N2 Ru1 S3 C9 17.96(9) . . . . no
N1 Ru1 S3 C9 98.62(10) . . . . no
S1 Ru1 S3 C9 37.87(14) . . . . no
P1 Ru1 S3 C9 -86.28(9) . . . . no
S2 Ru1 S3 C9 -179.19(8) . . . . no
N2 Ru1 S2 C8 12.7(2) . . . . no
N1 Ru1 S2 C8 18.23(10) . . . . no
S1 Ru1 S2 C8 103.31(8) . . . . no
P1 Ru1 S2 C8 -165.18(8) . . . . no
S3 Ru1 S2 C8 -69.51(8) . . . . no
N2 Ru1 P1 C21 -94.76(11) . . . . no
S1 Ru1 P1 C21 179.27(10) . . . . no
S3 Ru1 P1 C21 -10.60(10) . . . . no
S2 Ru1 P1 C21 84.59(10) . . . . no
N2 Ru1 P1 C15 29.12(11) . . . . no
S1 Ru1 P1 C15 -56.85(9) . . . . no
S3 Ru1 P1 C15 113.28(9) . . . . no
S2 Ru1 P1 C15 -151.53(9) . . . . no
N2 Ru1 P1 C27 143.79(10) . . . . no
S1 Ru1 P1 C27 57.82(9) . . . . no
S3 Ru1 P1 C27 -132.05(9) . . . . no
S2 Ru1 P1 C27 -36.86(9) . . . . no
N2 Ru1 N1 C3 27.28(15) . . . . no
S1 Ru1 N1 C3 113.69(14) . . . . no
S3 Ru1 N1 C3 -55.88(14) . . . . no
S2 Ru1 N1 C3 -151.06(15) . . . . no
N2 Ru1 N1 C7 141.75(16) . . . . no
S1 Ru1 N1 C7 -131.83(14) . . . . no
S3 Ru1 N1 C7 58.60(14) . . . . no
S2 Ru1 N1 C7 -36.59(14) . . . . no
N2 Ru1 N1 C2 -91.68(17) . . . . no
S1 Ru1 N1 C2 -5.26(16) . . . . no
S3 Ru1 N1 C2 -174.83(16) . . . . no
S2 Ru1 N1 C2 89.98(16) . . . . no
N1 Ru1 N2 C5 114.10(16) . . . . no
S1 Ru1 N2 C5 27.71(15) . . . . no
P1 Ru1 N2 C5 -62.53(15) . . . . no
S3 Ru1 N2 C5 -156.34(15) . . . . no
S2 Ru1 N2 C5 119.67(19) . . . . no
N1 Ru1 N2 C10 -125.75(15) . . . . no
S1 Ru1 N2 C10 147.86(15) . . . . no
P1 Ru1 N2 C10 57.62(15) . . . . no
S3 Ru1 N2 C10 -36.19(14) . . . . no
S2 Ru1 N2 C10 -120.17(19) . . . . no
N1 Ru1 N2 C4 -3.72(15) . . . . no
S1 Ru1 N2 C4 -90.10(15) . . . . no
P1 Ru1 N2 C4 179.66(14) . . . . no
S3 Ru1 N2 C4 85.85(15) . . . . no
S2 Ru1 N2 C4 1.9(3) . . . . no
C6 S1 C1 C2 64.1(2) . . . . no
Ru1 S1 C1 C2 -39.1(2) . . . . no
C3 N1 C2 C1 -136.4(2) . . . . no
C7 N1 C2 C1 105.6(2) . . . . no
Ru1 N1 C2 C1 -18.6(3) . . . . no
S1 C1 C2 N1 40.3(3) . . . . no
C7 N1 C3 C4 -162.9(2) . . . . no
C2 N1 C3 C4 75.2(2) . . . . no
Ru1 N1 C3 C4 -47.2(2) . . . . no
N1 C3 C4 N2 46.4(3) . . . . no
C5 N2 C4 C3 -140.4(2) . . . . no
C10 N2 C4 C3 100.6(2) . . . . no
Ru1 N2 C4 C3 -20.9(2) . . . . no
C10 N2 C5 C6 -169.6(2) . . . . no
C4 N2 C5 C6 70.7(3) . . . . no
Ru1 N2 C5 C6 -49.3(2) . . . . no
N2 C5 C6 S1 46.9(3) . . . . no
C1 S1 C6 C5 -122.74(18) . . . . no
Ru1 S1 C6 C5 -21.11(18) . . . . no
C3 N1 C7 C8 164.8(2) . . . . no
C2 N1 C7 C8 -76.3(3) . . . . no
Ru1 N1 C7 C8 50.6(2) . . . . no
N1 C7 C8 C14 91.4(2) . . . . no
N1 C7 C8 C13 -150.6(2) . . . . no
N1 C7 C8 S2 -32.9(3) . . . . no
Ru1 S2 C8 C14 -124.30(17) . . . . no
Ru1 S2 C8 C7 0.97(18) . . . . no
Ru1 S2 C8 C13 118.12(16) . . . . no
Ru1 S3 C9 C12 118.13(16) . . . . no
Ru1 S3 C9 C10 0.42(18) . . . . no
Ru1 S3 C9 C11 -126.00(17) . . . . no
C5 N2 C10 C9 168.7(2) . . . . no
C4 N2 C10 C9 -73.7(3) . . . . no
Ru1 N2 C10 C9 48.3(2) . . . . no
C12 C9 C10 N2 -148.9(2) . . . . no
C11 C9 C10 N2 93.5(3) . . . . no
S3 C9 C10 N2 -30.9(3) . . . . no
C21 P1 C15 C20 47.0(2) . . . . no
C27 P1 C15 C20 147.3(2) . . . . no
Ru1 P1 C15 C20 -87.0(2) . . . . no
C21 P1 C15 C16 -142.6(2) . . . . no
C27 P1 C15 C16 -42.3(2) . . . . no
Ru1 P1 C15 C16 83.4(2) . . . . no
C20 C15 C16 C17 1.9(4) . . . . no
P1 C15 C16 C17 -169.06(19) . . . . no
C15 C16 C17 C18 -0.8(4) . . . . no
C16 C17 C18 C19 -1.0(4) . . . . no
C17 C18 C19 C20 1.6(4) . . . . no
C18 C19 C20 C15 -0.5(4) . . . . no
C16 C15 C20 C19 -1.3(4) . . . . no
P1 C15 C20 C19 169.37(19) . . . . no
C15 P1 C21 C22 17.5(2) . . . . no
C27 P1 C21 C22 -82.8(2) . . . . no
Ru1 P1 C21 C22 146.88(18) . . . . no
C15 P1 C21 C26 -165.50(19) . . . . no
C27 P1 C21 C26 94.1(2) . . . . no
Ru1 P1 C21 C26 -36.2(2) . . . . no
C26 C21 C22 C23 0.6(4) . . . . no
P1 C21 C22 C23 177.55(19) . . . . no
C21 C22 C23 C24 1.1(4) . . . . no
C22 C23 C24 C25 -1.4(4) . . . . no
C23 C24 C25 C26 0.1(4) . . . . no
C24 C25 C26 C21 1.6(4) . . . . no
C22 C21 C26 C25 -1.9(4) . . . . no
P1 C21 C26 C25 -179.05(19) . . . . no
C21 P1 C27 C32 -145.8(2) . . . . no
C15 P1 C27 C32 110.6(2) . . . . no
Ru1 P1 C27 C32 -12.6(2) . . . . no
C21 P1 C27 C28 37.4(2) . . . . no
C15 P1 C27 C28 -66.3(2) . . . . no
Ru1 P1 C27 C28 170.48(17) . . . . no
C32 C27 C28 C29 -0.4(4) . . . . no
P1 C27 C28 C29 176.6(2) . . . . no
C27 C28 C29 C30 -0.1(4) . . . . no
C28 C29 C30 C31 0.4(4) . . . . no
C29 C30 C31 C32 -0.3(4) . . . . no
C28 C27 C32 C31 0.5(4) . . . . no
P1 C27 C32 C31 -176.46(19) . . . . no
C30 C31 C32 C27 -0.2(4) . . . . no
